data_4125531
loop_
_publ_author_name
'Kamikawa, Ken'
'Tseng, Ya-Yi'
'Jian, Jia-Hong'
'Takahashi, Tamotsu'
'Ogasawara, Masamichi'

_publ_section_title
;
 Planar-Chiral Phosphine-Olefin Ligands Exploiting a
 (Cyclopentadienyl)manganese(I) Scaffold To Achieve High Robustness and
 High Enantioselectivity.
;
_journal_issue 4
_journal_name_full 'Journal of the American Chemical Society'
_journal_page_first 1545
_journal_page_last 1553
_journal_paper_doi 10.1021/jacs.6b11243
_journal_volume 139
_journal_year 2017
_chemical_formula_sum 'C84 H86 Cl4 Cr2 O4 P4 Rh2'
_chemical_formula_weight 1735.02
_chemical_name_systematic
;
 ?
;
_space_group_crystal_system monoclinic
_space_group_IT_number 14
_space_group_name_Hall '-P 2ybc'
_space_group_name_H-M_alt 'P 1 21/c 1'
_symmetry_space_group_name_Hall '-P 2ybc'
_symmetry_space_group_name_H-M 'P 1 21/c 1'
_atom_sites_solution_hydrogens mixed
_audit_creation_method SHELXL-2014
_cell_angle_alpha 90
_cell_angle_beta 104.312(5)
_cell_angle_gamma 90
_cell_formula_units_Z 4
_cell_length_a 19.777(8)
_cell_length_b 16.145(6)
_cell_length_c 25.463(10)
_cell_measurement_reflns_used 15168
_cell_measurement_temperature 173(2)
_cell_measurement_theta_max 27.4816
_cell_measurement_theta_min 3.0158
_cell_volume 7878(5)
_computing_structure_refinement 'SHELXL-2014 (Sheldrick, 2014)'
_diffrn_ambient_temperature 173(2)
_diffrn_measured_fraction_theta_full 0.997
_diffrn_measured_fraction_theta_max 0.993
_diffrn_measurement_device
;

Saturn724+ (4x4 bin mode)

;
_diffrn_radiation_detector CCD
_diffrn_radiation_monochromator Confocal
_diffrn_radiation_source 'Rotating Anode'
_diffrn_radiation_type MoK\a
_diffrn_radiation_wavelength 0.71073
_diffrn_reflns_av_R_equivalents 0.1077
_diffrn_reflns_av_unetI/netI 0.0925
_diffrn_reflns_Laue_measured_fraction_full 0.997
_diffrn_reflns_Laue_measured_fraction_max 0.993
_diffrn_reflns_limit_h_max 25
_diffrn_reflns_limit_h_min -25
_diffrn_reflns_limit_k_max 20
_diffrn_reflns_limit_k_min -20
_diffrn_reflns_limit_l_max 33
_diffrn_reflns_limit_l_min -33
_diffrn_reflns_number 79663
_diffrn_reflns_point_group_measured_fraction_full 0.997
_diffrn_reflns_point_group_measured_fraction_max 0.993
_diffrn_reflns_theta_full 25.242
_diffrn_reflns_theta_max 27.505
_diffrn_reflns_theta_min 3.016
_exptl_absorpt_coefficient_mu 0.947
_exptl_crystal_density_diffrn 1.463
_exptl_crystal_description prism
_exptl_crystal_F_000 3552
_exptl_crystal_size_max 0.100
_exptl_crystal_size_mid 0.100
_exptl_crystal_size_min 0.030
_refine_diff_density_max 2.059
_refine_diff_density_min -1.144
_refine_diff_density_rms 0.142
_refine_ls_extinction_method none
_refine_ls_goodness_of_fit_ref 1.214
_refine_ls_hydrogen_treatment mixed
_refine_ls_matrix_type full
_refine_ls_number_parameters 947
_refine_ls_number_reflns 17963
_refine_ls_number_restraints 0
_refine_ls_restrained_S_all 1.214
_refine_ls_R_factor_all 0.1333
_refine_ls_R_factor_gt 0.0924
_refine_ls_shift/su_max 0.082
_refine_ls_shift/su_mean 0.002
_refine_ls_structure_factor_coef Fsqd
_refine_ls_weighting_details 'w=1/[\s^2^(Fo^2^)+(0.1000P)^2^] where P=(Fo^2^+2Fc^2^)/3'
_refine_ls_weighting_scheme calc
_refine_ls_wR_factor_gt 0.2087
_refine_ls_wR_factor_ref 0.2378
_reflns_Friedel_coverage 0.000
_reflns_number_gt 12200
_reflns_number_total 17963
_reflns_threshold_expression 'I > 2\s(I)'
_cod_data_source_file ja6b11243_si_005.cif
_cod_data_source_block 20151214-1
_cod_depositor_comments 'Adding full bibliography for 4125531--4125532.cif.'
_cod_database_code 4125531
_shelx_space_group_comment
;
The symmetry employed for this shelxl refinement is uniquely defined
by the following loop, which should always be used as a source of
symmetry information in preference to the above space-group names.
They are only intended as comments.
;
_shelx_estimated_absorpt_t_min 0.911
_shelx_estimated_absorpt_t_max 0.972
_shelxl_version_number 2014-3

loop_
_space_group_symop_operation_xyz
'x, y, z'
'-x, y+1/2, -z+1/2'
'-x, -y, -z'
'x, -y-1/2, z-1/2'

loop_
_atom_site_label
_atom_site_type_symbol
_atom_site_fract_x
_atom_site_fract_y
_atom_site_fract_z
_atom_site_U_iso_or_equiv
_atom_site_adp_type
_atom_site_occupancy
_atom_site_site_symmetry_order
_atom_site_calc_flag
_atom_site_refinement_flags_posn
_atom_site_refinement_flags_adp
Rh2 Rh 0.26268(3) -0.20228(3) 0.81114(2) 0.02696(15) Uani 1 1 d . .
Rh1 Rh 0.42425(3) -0.20315(3) 0.87356(2) 0.02520(15) Uani 1 1 d . .
Cr1 Cr 0.63639(6) -0.34666(7) 0.95000(5) 0.0296(3) Uani 1 1 d . .
Cr2 Cr 0.06915(6) -0.38703(7) 0.73519(5) 0.0322(3) Uani 1 1 d . .
Cl1 Cl 0.36077(9) -0.14266(11) 0.78744(7) 0.0343(4) Uani 1 1 d . .
P1 P 0.03203(9) -0.26294(12) 0.76169(8) 0.0308(4) Uani 1 1 d . .
Cl2 Cl 0.32557(8) -0.15309(11) 0.90186(7) 0.0327(4) Uani 1 1 d . .
P2 P 0.65994(9) -0.21536(11) 0.92558(7) 0.0277(4) Uani 1 1 d . .
P3 P 0.22774(9) -0.25650(11) 0.73036(7) 0.0284(4) Uani 1 1 d . .
P4 P 0.45335(9) -0.28388(10) 0.94471(7) 0.0267(4) Uani 1 1 d . .
O1 O 0.7880(3) -0.3941(4) 0.9811(2) 0.0510(15) Uani 1 1 d . .
C2 C 0.1001(4) -0.1822(4) 0.7792(3) 0.0351(16) Uani 1 1 d . .
H150 H 0.1188 -0.1713 0.7472 0.042 Uiso 1 1 calc R U
H151 H 0.0788 -0.1303 0.7881 0.042 Uiso 1 1 calc R U
C4 C 0.4794(3) -0.2460(4) 1.0136(3) 0.0278(14) Uani 1 1 d . .
C5 C 0.6527(4) -0.3061(4) 1.0198(3) 0.0353(16) Uani 1 1 d . .
C6 C 0.5057(3) -0.2671(4) 0.8495(3) 0.0271(14) Uani 1 1 d . .
C7 C 0.1814(3) -0.1910(4) 0.6746(3) 0.0314(15) Uani 1 1 d . .
C8 C 0.6978(3) -0.1937(4) 0.8677(3) 0.0296(15) Uani 1 1 d . .
C9 C 0.5211(3) -0.3524(4) 0.9342(3) 0.0293(15) Uani 1 1 d . .
O2 O 0.6658(3) -0.2820(4) 1.0636(2) 0.0548(16) Uani 1 1 d . .
C10 C 0.5792(3) -0.1534(4) 0.9092(3) 0.0280(15) Uani 1 1 d . .
H73 H 0.568(3) -0.161(4) 0.939(2) 0.010(15) Uiso 1 1 d . .
H74 H 0.585(3) -0.087(4) 0.903(2) 0.011(14) Uiso 1 1 d . .
C11 C 0.3160(4) -0.4728(4) 0.9016(3) 0.0350(16) Uani 1 1 d . .
C12 C 0.6148(4) -0.4574(5) 0.9001(3) 0.0370(17) Uani 1 1 d . .
H63 H 0.645(4) -0.497(5) 0.888(3) 0.05(2) Uiso 1 1 d . .
C13 C 0.3816(3) -0.3555(4) 0.9430(3) 0.0267(14) Uani 1 1 d . .
C14 C 0.2946(3) -0.3091(4) 0.7040(3) 0.0293(15) Uani 1 1 d . .
C15 C 0.3442(4) -0.3545(4) 0.7409(3) 0.0325(16) Uani 1 1 d . .
H76 H 0.3462 -0.3510 0.7785 0.039 Uiso 1 1 calc R U
C16 C 0.5852(4) -0.3906(5) 0.8673(3) 0.0318(16) Uani 1 1 d . .
H64 H 0.595(4) -0.390(4) 0.838(3) 0.03(2) Uiso 1 1 d . .
C17 C 0.7185(4) -0.2567(5) 0.8394(3) 0.0428(19) Uani 1 1 d . .
H77 H 0.7136 -0.3127 0.8494 0.051 Uiso 1 1 calc R U
C18 C -0.0350(4) -0.2130(4) 0.7096(3) 0.0368(17) Uani 1 1 d . .
C19 C 0.1992(4) -0.1094(5) 0.6773(3) 0.0367(17) Uani 1 1 d . .
H78 H 0.2353 -0.0904 0.7068 0.044 Uiso 1 1 calc R U
C20 C 0.1446(4) -0.4312(4) 0.8091(3) 0.0345(16) Uani 1 1 d . .
H65 H 0.139(3) -0.428(4) 0.848(3) 0.032(19) Uiso 1 1 d . .
C21 C 0.5979(4) -0.4735(4) 0.9495(3) 0.0362(17) Uani 1 1 d . .
H66 H 0.620(4) -0.517(5) 0.973(3) 0.03(2) Uiso 1 1 d . .
C22 C 0.1583(4) -0.1610(5) 0.8782(3) 0.043(2) Uani 1 1 d . .
H79 H 0.1155 -0.1757 0.8888 0.064 Uiso 1 1 calc R U
H80 H 0.1589 -0.1011 0.8717 0.064 Uiso 1 1 calc R U
H81 H 0.1989 -0.1763 0.9073 0.064 Uiso 1 1 calc R U
C23 C 0.1266(4) -0.4960(4) 0.7716(3) 0.0374(17) Uani 1 1 d . .
H67 H 0.103(3) -0.538(4) 0.783(2) 0.006(13) Uiso 1 1 d . .
C24 C 0.1928(3) -0.2870(4) 0.8339(3) 0.0293(15) Uani 1 1 d . .
C25 C 0.5178(4) -0.1309(5) 1.0734(3) 0.0378(17) Uani 1 1 d . .
C26 C 0.2932(3) -0.3108(4) 0.6499(3) 0.0305(15) Uani 1 1 d . .
H82 H 0.2602 -0.2781 0.6249 0.037 Uiso 1 1 calc R U
C27 C 0.5246(3) -0.1841(4) 0.8591(3) 0.0300(15) Uani 1 1 d . .
C28 C 0.1607(3) -0.2064(4) 0.8274(3) 0.0313(15) Uani 1 1 d . .
C29 C 0.5091(4) -0.2672(5) 1.1109(3) 0.046(2) Uani 1 1 d . .
C30 C 0.5381(3) -0.3374(4) 0.8838(3) 0.0258(14) Uani 1 1 d . .
C31 C 0.5220(3) -0.1266(4) 0.8117(3) 0.0318(15) Uani 1 1 d . .
H147 H 0.5367 -0.0709 0.8253 0.048 Uiso 1 1 calc R U
H148 H 0.5534 -0.1472 0.7903 0.048 Uiso 1 1 calc R U
H149 H 0.4742 -0.1243 0.7889 0.048 Uiso 1 1 calc R U
C32 C 0.3313(4) -0.3395(4) 0.9721(3) 0.0325(16) Uani 1 1 d . .
H83 H 0.3366 -0.2928 0.9954 0.039 Uiso 1 1 calc R U
C33 C 0.1760(3) -0.3460(4) 0.7391(3) 0.0284(14) Uani 1 1 d . .
C34 C 0.7188(4) -0.1548(4) 0.9790(3) 0.0309(15) Uani 1 1 d . .
C35 C 0.2739(4) -0.3909(5) 0.9672(3) 0.0391(17) Uani 1 1 d . .
C36 C 0.3885(4) -0.4065(4) 0.6681(3) 0.0333(16) Uani 1 1 d . .
H84 H 0.4211 -0.4400 0.6560 0.040 Uiso 1 1 calc R U
C37 C -0.0001(5) -0.3278(6) 0.8541(3) 0.051(2) Uani 1 1 d . .
H85 H 0.0230 -0.3764 0.8466 0.062 Uiso 1 1 calc R U
C38 C 0.4939(3) -0.1624(4) 1.0222(3) 0.0309(15) Uani 1 1 d . .
H86 H 0.4872 -0.1262 0.9919 0.037 Uiso 1 1 calc R U
C39 C 0.3409(4) -0.3614(5) 0.6313(3) 0.0357(17) Uani 1 1 d . .
C40 C 0.5249(4) -0.1837(5) 1.1176(3) 0.045(2) Uani 1 1 d . .
H87 H 0.5410 -0.1619 1.1531 0.055 Uiso 1 1 calc R U
C41 C 0.1566(4) -0.4136(5) 0.7020(3) 0.0348(17) Uani 1 1 d . .
H68 H 0.153(5) -0.393(7) 0.669(4) 0.09(4) Uiso 1 1 d . .
C42 C 0.3723(4) -0.4206(4) 0.9079(3) 0.0355(16) Uani 1 1 d . .
H88 H 0.4055 -0.4301 0.8873 0.043 Uiso 1 1 calc R U
C43 C 0.5534(3) -0.4193(4) 0.9674(3) 0.0359(17) Uani 1 1 d . .
H152 H 0.5446 -0.4272 1.0021 0.043 Uiso 1 1 calc R U
C44 C 0.7278(4) -0.3750(5) 0.9672(3) 0.0380(17) Uani 1 1 d . .
C45 C 0.7434(4) -0.0540(5) 1.0511(3) 0.050(2) Uani 1 1 d . .
H90 H 0.7280 -0.0106 1.0705 0.060 Uiso 1 1 calc R U
C46 C 0.7051(4) -0.1135(5) 0.8518(3) 0.0419(19) Uani 1 1 d . .
H91 H 0.6923 -0.0696 0.8722 0.050 Uiso 1 1 calc R U
C47 C -0.0065(4) -0.2606(5) 0.8197(3) 0.0412(18) Uani 1 1 d . .
C48 C 0.1708(3) -0.3547(4) 0.7933(3) 0.0329(16) Uani 1 1 d . .
C49 C 0.4420(4) -0.4580(5) 0.7628(3) 0.0444(19) Uani 1 1 d . .
H92 H 0.4497 -0.4345 0.7993 0.067 Uiso 1 1 calc R U
H93 H 0.4863 -0.4600 0.7522 0.067 Uiso 1 1 calc R U
H94 H 0.4232 -0.5142 0.7626 0.067 Uiso 1 1 calc R U
C50 C 0.1656(4) -0.0525(5) 0.6374(3) 0.0371(17) Uani 1 1 d . .
C51 C 0.2671(4) -0.4581(5) 0.9327(3) 0.0381(18) Uani 1 1 d . .
H95 H 0.2289 -0.4950 0.9299 0.046 Uiso 1 1 calc R U
C52 C 0.1345(4) -0.4890(5) 0.7186(4) 0.0399(18) Uani 1 1 d . .
H70 H 0.119(3) -0.533(4) 0.693(3) 0.030(19) Uiso 1 1 d . .
C53 C 0.1137(4) -0.0845(5) 0.5942(3) 0.0429(19) Uani 1 1 d . .
H96 H 0.0904 -0.0475 0.5667 0.051 Uiso 1 1 calc R U
C54 C 0.7303(4) -0.0942(5) 0.8074(3) 0.045(2) Uani 1 1 d . .
H97 H 0.7331 -0.0384 0.7963 0.054 Uiso 1 1 calc R U
C55 C -0.0192(4) -0.1506(5) 0.6750(3) 0.0431(19) Uani 1 1 d . .
H98 H 0.0257 -0.1259 0.6825 0.052 Uiso 1 1 calc R U
C56 C -0.0637(5) -0.2588(8) 0.9090(4) 0.070(3) Uani 1 1 d . .
H99 H -0.0848 -0.2596 0.9387 0.084 Uiso 1 1 calc R U
C57 C 0.3057(5) -0.5445(5) 0.8610(4) 0.054(2) Uani 1 1 d . .
H100 H 0.3204 -0.5270 0.8286 0.081 Uiso 1 1 calc R U
H101 H 0.2563 -0.5602 0.8507 0.081 Uiso 1 1 calc R U
H102 H 0.3338 -0.5920 0.8776 0.081 Uiso 1 1 calc R U
C58 C 0.0950(4) -0.1663(6) 0.5897(3) 0.050(2) Uani 1 1 d . .
C59 C 0.7470(5) -0.2388(6) 0.7959(4) 0.056(2) Uani 1 1 d . .
H103 H 0.7635 -0.2826 0.7774 0.067 Uiso 1 1 calc R U
C60 C 0.1302(4) -0.2209(5) 0.6313(3) 0.0411(18) Uani 1 1 d . .
H104 H 0.1186 -0.2781 0.6295 0.049 Uiso 1 1 calc R U
C61 C 0.8356(5) -0.1369(6) 1.0356(4) 0.054(2) Uani 1 1 d . .
H105 H 0.8838 -0.1506 1.0438 0.065 Uiso 1 1 calc R U
C62 C 0.8124(5) -0.0776(5) 1.0652(3) 0.052(2) Uani 1 1 d . .
H106 H 0.8438 -0.0527 1.0954 0.062 Uiso 1 1 calc R U
C63 C 0.5338(4) -0.0395(5) 1.0826(4) 0.049(2) Uani 1 1 d . .
H107 H 0.5707 -0.0237 1.0650 0.074 Uiso 1 1 calc R U
H108 H 0.5494 -0.0286 1.1216 0.074 Uiso 1 1 calc R U
H109 H 0.4916 -0.0071 1.0672 0.074 Uiso 1 1 calc R U
C64 C -0.1368(5) -0.1600(7) 0.6190(4) 0.066(3) Uani 1 1 d . .
H110 H -0.1713 -0.1429 0.5879 0.079 Uiso 1 1 calc R U
C65 C -0.0415(5) -0.1918(7) 0.8307(4) 0.068(3) Uani 1 1 d . .
H111 H -0.0464 -0.1449 0.8076 0.082 Uiso 1 1 calc R U
C66 C -0.0716(5) -0.1263(6) 0.6296(3) 0.059(3) Uani 1 1 d . .
H112 H -0.0614 -0.0855 0.6058 0.071 Uiso 1 1 calc R U
C67 C -0.0270(5) -0.3249(7) 0.8994(4) 0.068(3) Uani 1 1 d . .
H113 H -0.0194 -0.3702 0.9239 0.081 Uiso 1 1 calc R U
C68 C 0.3905(3) -0.4045(4) 0.7231(3) 0.0313(15) Uani 1 1 d . .
C69 C 0.1841(5) 0.0391(5) 0.6421(4) 0.065(3) Uani 1 1 d . .
H114 H 0.1688 0.0653 0.6064 0.097 Uiso 1 1 calc R U
H115 H 0.2347 0.0454 0.6555 0.097 Uiso 1 1 calc R U
H116 H 0.1607 0.0656 0.6674 0.097 Uiso 1 1 calc R U
C70 C 0.7514(5) -0.1586(5) 0.7795(3) 0.053(2) Uani 1 1 d . .
H117 H 0.7690 -0.1473 0.7488 0.063 Uiso 1 1 calc R U
C71 C 0.2208(4) -0.3752(6) 0.9991(4) 0.059(2) Uani 1 1 d . .
H118 H 0.1840 -0.4173 0.9900 0.089 Uiso 1 1 calc R U
H119 H 0.2003 -0.3201 0.9903 0.089 Uiso 1 1 calc R U
H120 H 0.2434 -0.3780 1.0380 0.089 Uiso 1 1 calc R U
C72 C 0.4861(4) -0.2981(5) 1.0585(3) 0.0384(17) Uani 1 1 d . .
H121 H 0.4749 -0.3552 1.0532 0.046 Uiso 1 1 calc R U
C73 C -0.1024(4) -0.2453(6) 0.6973(3) 0.049(2) Uani 1 1 d . .
H122 H -0.1140 -0.2869 0.7199 0.059 Uiso 1 1 calc R U
C74 C -0.1526(4) -0.2182(6) 0.6530(4) 0.054(2) Uani 1 1 d . .
H123 H -0.1985 -0.2402 0.6460 0.065 Uiso 1 1 calc R U
C75 C 0.6956(4) -0.0930(4) 1.0084(3) 0.0383(17) Uani 1 1 d . .
H124 H 0.6478 -0.0774 0.9997 0.046 Uiso 1 1 calc R U
C76 C 0.7880(4) -0.1787(5) 0.9923(3) 0.0412(18) Uani 1 1 d . .
H125 H 0.8037 -0.2220 0.9730 0.049 Uiso 1 1 calc R U
C77 C 0.5146(6) -0.3229(7) 1.1606(4) 0.074(3) Uani 1 1 d . .
H126 H 0.5521 -0.3027 1.1906 0.112 Uiso 1 1 calc R U
H127 H 0.5249 -0.3798 1.1516 0.112 Uiso 1 1 calc R U
H128 H 0.4703 -0.3219 1.1713 0.112 Uiso 1 1 calc R U
C78 C 0.3373(5) -0.3641(6) 0.5712(3) 0.056(2) Uani 1 1 d . .
H129 H 0.3826 -0.3480 0.5652 0.084 Uiso 1 1 calc R U
H130 H 0.3013 -0.3256 0.5520 0.084 Uiso 1 1 calc R U
H131 H 0.3256 -0.4204 0.5575 0.084 Uiso 1 1 calc R U
C79 C -0.0706(6) -0.1907(9) 0.8765(4) 0.095(5) Uani 1 1 d . .
H132 H -0.0945 -0.1431 0.8843 0.114 Uiso 1 1 calc R U
O3 O -0.0608(3) -0.4718(4) 0.7489(3) 0.070(2) Uani 1 1 d . .
O4 O -0.0126(3) -0.3622(5) 0.6212(3) 0.068(2) Uani 1 1 d . .
C80 C -0.0101(4) -0.4392(5) 0.7435(3) 0.0442(19) Uani 1 1 d . .
C81 C 0.0194(4) -0.3698(5) 0.6650(3) 0.044(2) Uani 1 1 d . .
Cl3 Cl 0.64968(13) -0.07842(16) 1.23451(10) 0.0662(7) Uani 1 1 d . .
Cl4 Cl 0.78256(13) -0.05366(19) 1.20604(11) 0.0722(7) Uani 1 1 d . .
C82 C 0.0392(5) -0.1987(6) 0.5434(4) 0.062(3) Uani 1 1 d . .
H135 H 0.0036 -0.1559 0.5313 0.093 Uiso 1 1 calc R U
H136 H 0.0177 -0.2477 0.5551 0.093 Uiso 1 1 calc R U
H137 H 0.0597 -0.2137 0.5134 0.093 Uiso 1 1 calc R U
C83 C 0.6909(4) -0.0582(6) 1.1814(4) 0.061(2) Uani 1 1 d . .
H138 H 0.6787 -0.1025 1.1538 0.073 Uiso 1 1 calc R U
H139 H 0.6737 -0.0050 1.1639 0.073 Uiso 1 1 calc R U
C85 C 0.0342(7) -0.4694(12) 0.4972(7) 0.153(8) Uani 1 1 d . .
H140 H 0.0489 -0.4837 0.4639 0.184 Uiso 1 1 calc R U
H141 H 0.0202 -0.4104 0.4951 0.184 Uiso 1 1 calc R U
C84 C 0.0936(8) -0.4837(11) 0.5463(6) 0.137(7) Uani 1 1 d . .
H142 H 0.0782 -0.4703 0.5795 0.164 Uiso 1 1 calc R U
H143 H 0.1073 -0.5428 0.5481 0.164 Uiso 1 1 calc R U
C86 C 0.1552(7) -0.4309(15) 0.5440(8) 0.251(16) Uani 1 1 d . .
H144 H 0.1920 -0.4658 0.5362 0.376 Uiso 1 1 calc R U
H145 H 0.1727 -0.4030 0.5789 0.376 Uiso 1 1 calc R U
H146 H 0.1410 -0.3893 0.5153 0.376 Uiso 1 1 calc R U

loop_
_atom_site_aniso_label
_atom_site_aniso_U_11
_atom_site_aniso_U_22
_atom_site_aniso_U_33
_atom_site_aniso_U_23
_atom_site_aniso_U_13
_atom_site_aniso_U_12
Rh2 0.0253(3) 0.0255(3) 0.0301(3) 0.0005(2) 0.0067(2) 0.0008(2)
Rh1 0.0246(3) 0.0236(3) 0.0272(3) 0.0023(2) 0.0058(2) -0.0005(2)
Cr1 0.0280(6) 0.0241(6) 0.0362(7) 0.0024(5) 0.0073(5) 0.0004(4)
Cr2 0.0253(6) 0.0290(6) 0.0425(7) -0.0018(5) 0.0085(5) 0.0004(5)
Cl1 0.0311(9) 0.0358(9) 0.0348(10) 0.0096(7) 0.0056(7) -0.0026(7)
P1 0.0256(9) 0.0333(10) 0.0335(10) 0.0007(8) 0.0073(8) 0.0051(8)
Cl2 0.0303(9) 0.0337(9) 0.0342(9) -0.0045(7) 0.0084(7) 0.0043(7)
P2 0.0266(9) 0.0249(9) 0.0324(10) -0.0012(7) 0.0088(7) -0.0021(7)
P3 0.0269(9) 0.0279(9) 0.0306(10) -0.0006(7) 0.0072(7) 0.0015(7)
P4 0.0265(8) 0.0248(9) 0.0285(9) 0.0033(7) 0.0065(7) -0.0013(7)
O1 0.037(3) 0.063(4) 0.053(4) 0.004(3) 0.011(3) 0.016(3)
C2 0.037(4) 0.027(4) 0.043(4) 0.003(3) 0.014(3) 0.008(3)
C4 0.030(3) 0.033(4) 0.020(3) 0.003(3) 0.005(3) 0.000(3)
C5 0.030(4) 0.031(4) 0.044(5) 0.005(3) 0.007(3) -0.005(3)
C6 0.025(3) 0.025(3) 0.033(4) 0.005(3) 0.012(3) 0.007(3)
C7 0.028(3) 0.040(4) 0.027(4) 0.003(3) 0.008(3) 0.011(3)
C8 0.030(3) 0.032(4) 0.027(4) -0.004(3) 0.007(3) -0.002(3)
C9 0.020(3) 0.019(3) 0.045(4) 0.001(3) 0.000(3) -0.005(3)
O2 0.064(4) 0.063(4) 0.035(3) -0.006(3) 0.006(3) -0.019(3)
C10 0.032(4) 0.024(3) 0.031(4) 0.005(3) 0.013(3) -0.006(3)
C11 0.035(4) 0.032(4) 0.035(4) 0.007(3) 0.003(3) 0.003(3)
C12 0.033(4) 0.028(4) 0.050(5) -0.005(3) 0.009(3) -0.003(3)
C13 0.025(3) 0.023(3) 0.030(4) 0.001(3) 0.003(3) -0.004(3)
C14 0.023(3) 0.028(3) 0.038(4) -0.003(3) 0.009(3) -0.011(3)
C15 0.039(4) 0.028(4) 0.033(4) -0.002(3) 0.013(3) -0.001(3)
C16 0.025(3) 0.036(4) 0.031(4) -0.004(3) 0.001(3) 0.002(3)
C17 0.050(5) 0.031(4) 0.049(5) 0.005(3) 0.018(4) 0.002(4)
C18 0.040(4) 0.034(4) 0.037(4) -0.001(3) 0.011(3) 0.013(3)
C19 0.038(4) 0.041(4) 0.033(4) 0.005(3) 0.012(3) -0.001(3)
C20 0.030(4) 0.030(4) 0.044(5) 0.006(3) 0.011(3) -0.002(3)
C21 0.032(4) 0.018(3) 0.057(5) 0.007(3) 0.007(4) -0.003(3)
C22 0.023(4) 0.053(5) 0.052(5) -0.022(4) 0.008(3) 0.002(3)
C23 0.035(4) 0.022(4) 0.054(5) 0.002(3) 0.009(4) -0.003(3)
C24 0.022(3) 0.036(4) 0.031(4) 0.000(3) 0.008(3) -0.001(3)
C25 0.037(4) 0.041(4) 0.033(4) 0.002(3) 0.005(3) 0.002(3)
C26 0.024(3) 0.031(4) 0.037(4) 0.003(3) 0.009(3) 0.004(3)
C27 0.023(3) 0.041(4) 0.028(4) -0.001(3) 0.010(3) -0.001(3)
C28 0.028(3) 0.030(4) 0.041(4) -0.004(3) 0.018(3) -0.001(3)
C29 0.048(5) 0.051(5) 0.035(5) 0.011(4) 0.004(4) 0.010(4)
C30 0.028(3) 0.021(3) 0.026(4) -0.002(3) 0.001(3) 0.001(3)
C31 0.027(3) 0.035(4) 0.036(4) 0.007(3) 0.014(3) 0.000(3)
C32 0.036(4) 0.027(4) 0.037(4) 0.005(3) 0.014(3) 0.000(3)
C33 0.027(3) 0.027(3) 0.029(4) 0.000(3) 0.003(3) 0.008(3)
C34 0.032(4) 0.026(3) 0.031(4) -0.003(3) -0.001(3) -0.004(3)
C35 0.041(4) 0.030(4) 0.049(5) 0.005(3) 0.016(4) -0.003(3)
C36 0.036(4) 0.029(4) 0.035(4) -0.004(3) 0.009(3) 0.008(3)
C37 0.063(6) 0.050(5) 0.043(5) 0.004(4) 0.017(4) -0.001(4)
C38 0.031(4) 0.028(4) 0.036(4) 0.008(3) 0.013(3) 0.006(3)
C39 0.032(4) 0.043(4) 0.037(4) 0.000(3) 0.017(3) -0.009(3)
C40 0.052(5) 0.054(5) 0.032(4) -0.007(4) 0.012(4) -0.001(4)
C41 0.030(4) 0.032(4) 0.041(5) 0.000(3) 0.006(3) 0.003(3)
C42 0.040(4) 0.033(4) 0.034(4) 0.004(3) 0.010(3) -0.001(3)
C43 0.027(3) 0.020(3) 0.058(5) 0.001(3) 0.007(3) -0.011(3)
C44 0.039(4) 0.034(4) 0.043(5) 0.001(3) 0.015(3) 0.005(3)
C45 0.057(5) 0.041(5) 0.048(5) -0.018(4) 0.006(4) -0.007(4)
C46 0.041(4) 0.030(4) 0.062(5) -0.005(4) 0.025(4) -0.003(3)
C47 0.025(4) 0.051(5) 0.045(5) -0.012(4) 0.004(3) -0.003(3)
C48 0.020(3) 0.031(4) 0.047(5) 0.009(3) 0.008(3) 0.008(3)
C49 0.047(5) 0.043(5) 0.041(5) -0.005(4) 0.006(4) 0.010(4)
C50 0.040(4) 0.039(4) 0.036(4) 0.007(3) 0.015(3) 0.008(3)
C51 0.030(4) 0.041(4) 0.041(4) 0.011(3) 0.004(3) -0.012(3)
C52 0.031(4) 0.023(4) 0.067(6) -0.004(4) 0.016(4) 0.002(3)
C53 0.044(4) 0.039(4) 0.044(5) 0.013(4) 0.008(4) 0.019(4)
C54 0.035(4) 0.044(5) 0.061(5) 0.014(4) 0.021(4) -0.003(4)
C55 0.049(5) 0.047(5) 0.034(4) 0.007(3) 0.012(4) 0.018(4)
C56 0.044(5) 0.129(10) 0.037(5) 0.008(6) 0.012(4) 0.007(6)
C57 0.053(5) 0.045(5) 0.062(6) -0.016(4) 0.012(4) -0.024(4)
C58 0.049(5) 0.068(6) 0.034(5) -0.001(4) 0.010(4) 0.011(4)
C59 0.065(6) 0.049(5) 0.064(6) -0.010(4) 0.038(5) -0.005(5)
C60 0.041(4) 0.043(4) 0.037(4) -0.001(3) 0.007(4) 0.007(4)
C61 0.041(5) 0.057(6) 0.054(6) -0.004(4) -0.010(4) -0.010(4)
C62 0.054(5) 0.047(5) 0.046(5) -0.017(4) -0.004(4) -0.020(4)
C63 0.043(5) 0.052(5) 0.054(5) -0.008(4) 0.014(4) -0.003(4)
C64 0.060(6) 0.075(7) 0.049(6) -0.027(5) -0.013(5) 0.036(5)
C65 0.072(7) 0.101(8) 0.038(5) 0.012(5) 0.026(5) 0.042(6)
C66 0.067(6) 0.071(7) 0.041(5) 0.001(4) 0.016(4) 0.028(5)
C67 0.070(7) 0.090(8) 0.051(6) -0.005(5) 0.030(5) -0.013(6)
C68 0.022(3) 0.024(3) 0.048(4) -0.002(3) 0.010(3) 0.002(3)
C69 0.076(7) 0.045(5) 0.075(7) 0.023(5) 0.023(5) -0.001(5)
C70 0.064(6) 0.053(5) 0.053(5) -0.001(4) 0.038(5) -0.015(4)
C71 0.047(5) 0.065(6) 0.077(7) -0.010(5) 0.037(5) -0.020(4)
C72 0.045(4) 0.035(4) 0.034(4) -0.003(3) 0.007(3) -0.003(3)
C73 0.047(5) 0.052(5) 0.046(5) -0.001(4) 0.006(4) 0.008(4)
C74 0.036(4) 0.062(6) 0.055(6) 0.004(5) -0.006(4) 0.025(4)
C75 0.038(4) 0.032(4) 0.043(5) -0.004(3) 0.007(3) 0.001(3)
C76 0.031(4) 0.038(4) 0.052(5) -0.005(4) 0.006(4) -0.004(3)
C77 0.102(9) 0.070(7) 0.048(6) 0.006(5) 0.015(6) -0.010(6)
C78 0.057(5) 0.075(7) 0.041(5) 0.006(4) 0.023(4) -0.001(5)
C79 0.088(8) 0.148(12) 0.059(7) -0.006(7) 0.036(6) 0.065(8)
O3 0.037(3) 0.054(4) 0.123(6) -0.006(4) 0.030(4) -0.012(3)
O4 0.051(4) 0.095(5) 0.049(4) -0.003(4) -0.005(3) 0.025(4)
C80 0.031(4) 0.042(5) 0.058(5) -0.003(4) 0.009(4) -0.009(4)
C81 0.026(4) 0.056(5) 0.048(5) -0.007(4) 0.006(4) 0.014(4)
Cl3 0.0678(15) 0.0660(16) 0.0647(16) 0.0102(12) 0.0164(12) -0.0081(13)
Cl4 0.0536(14) 0.095(2) 0.0681(17) 0.0014(14) 0.0146(12) 0.0072(14)
C82 0.063(6) 0.068(7) 0.051(6) -0.001(5) 0.004(5) 0.008(5)
C83 0.049(5) 0.067(6) 0.065(6) 0.009(5) 0.011(5) 0.008(5)
C85 0.090(11) 0.21(2) 0.138(14) -0.093(14) -0.014(11) 0.005(11)
C84 0.125(13) 0.168(16) 0.135(13) -0.093(12) 0.066(11) -0.032(11)
C86 0.065(8) 0.46(4) 0.26(2) -0.31(2) 0.095(11) -0.126(14)

loop_
_atom_type_symbol
_atom_type_description
_atom_type_scat_dispersion_real
_atom_type_scat_dispersion_imag
_atom_type_scat_source
C C 0.0033 0.0016 'International Tables Vol C Tables 4.2.6.8 and 6.1.1.4'
O O 0.0106 0.0060 'International Tables Vol C Tables 4.2.6.8 and 6.1.1.4'
P P 0.1023 0.0942 'International Tables Vol C Tables 4.2.6.8 and 6.1.1.4'
Cl Cl 0.1484 0.1585 'International Tables Vol C Tables 4.2.6.8 and 6.1.1.4'
Cr Cr 0.3209 0.6236 'International Tables Vol C Tables 4.2.6.8 and 6.1.1.4'
Rh Rh -1.1178 0.9187 'International Tables Vol C Tables 4.2.6.8 and 6.1.1.4'
H H 0.0000 0.0000 'International Tables Vol C Tables 4.2.6.8 and 6.1.1.4'

loop_
_geom_angle_atom_site_label_1
_geom_angle_atom_site_label_2
_geom_angle_atom_site_label_3
_geom_angle
_geom_angle_site_symmetry_1
_geom_angle_site_symmetry_3
C24 Rh2 C28 39.3(2) . .
C24 Rh2 P3 85.56(19) . .
C28 Rh2 P3 94.3(2) . .
C24 Rh2 Cl1 163.38(19) . .
C28 Rh2 Cl1 157.35(19) . .
P3 Rh2 Cl1 90.65(7) . .
C24 Rh2 Cl2 99.42(19) . .
C28 Rh2 Cl2 96.3(2) . .
P3 Rh2 Cl2 168.24(6) . .
Cl1 Rh2 Cl2 81.55(6) . .
C24 Rh2 Rh1 119.95(18) . .
C28 Rh2 Rh1 140.5(2) . .
P3 Rh2 Rh1 120.73(5) . .
Cl1 Rh2 Rh1 49.39(5) . .
Cl2 Rh2 Rh1 47.61(4) . .
C6 Rh1 C27 38.3(3) . .
C6 Rh1 P4 83.46(18) . .
C27 Rh1 P4 99.42(19) . .
C6 Rh1 Cl2 170.76(19) . .
C27 Rh1 Cl2 150.7(2) . .
P4 Rh1 Cl2 91.09(7) . .
C6 Rh1 Cl1 101.16(19) . .
C27 Rh1 Cl1 94.64(19) . .
P4 Rh1 Cl1 162.05(7) . .
Cl2 Rh1 Cl1 81.86(6) . .
C6 Rh1 Rh2 126.44(19) . .
C27 Rh1 Rh2 140.64(19) . .
P4 Rh1 Rh2 116.09(5) . .
Cl2 Rh1 Rh2 49.93(5) . .
Cl1 Rh1 Rh2 47.47(4) . .
C44 Cr1 C5 86.0(3) . .
C44 Cr1 C43 125.4(3) . .
C5 Cr1 C43 87.5(3) . .
C44 Cr1 C12 88.5(3) . .
C5 Cr1 C12 144.8(3) . .
C43 Cr1 C12 67.8(3) . .
C44 Cr1 C21 95.2(3) . .
C5 Cr1 C21 108.4(3) . .
C43 Cr1 C21 37.5(3) . .
C12 Cr1 C21 37.6(3) . .
C44 Cr1 C16 110.1(3) . .
C5 Cr1 C16 163.5(3) . .
C43 Cr1 C16 80.1(3) . .
C12 Cr1 C16 37.2(3) . .
C21 Cr1 C16 67.5(3) . .
C44 Cr1 C9 162.5(3) . .
C5 Cr1 C9 96.7(3) . .
C43 Cr1 C9 38.0(2) . .
C12 Cr1 C9 79.3(3) . .
C21 Cr1 C9 67.5(3) . .
C16 Cr1 C9 66.8(3) . .
C44 Cr1 C30 145.8(3) . .
C5 Cr1 C30 127.9(3) . .
C43 Cr1 C30 68.1(3) . .
C12 Cr1 C30 66.8(3) . .
C21 Cr1 C30 79.7(3) . .
C16 Cr1 C30 36.7(2) . .
C9 Cr1 C30 37.3(2) . .
C44 Cr1 P2 92.4(2) . .
C5 Cr1 P2 86.2(2) . .
C43 Cr1 P2 141.1(2) . .
C12 Cr1 P2 128.8(2) . .
C21 Cr1 P2 163.9(2) . .
C16 Cr1 P2 96.6(2) . .
C9 Cr1 P2 105.01(18) . .
C30 Cr1 P2 86.03(17) . .
C81 Cr2 C80 85.1(4) . .
C81 Cr2 C41 86.4(3) . .
C80 Cr2 C41 138.3(3) . .
C81 Cr2 C23 129.5(3) . .
C80 Cr2 C23 87.2(3) . .
C41 Cr2 C23 67.6(3) . .
C81 Cr2 C33 106.0(3) . .
C80 Cr2 C33 166.7(3) . .
C41 Cr2 C33 38.5(3) . .
C23 Cr2 C33 80.1(3) . .
C81 Cr2 C52 97.2(3) . .
C80 Cr2 C52 103.7(3) . .
C41 Cr2 C52 37.4(3) . .
C23 Cr2 C52 37.4(3) . .
C33 Cr2 C52 68.2(3) . .
C81 Cr2 C20 164.6(3) . .
C80 Cr2 C20 99.8(3) . .
C41 Cr2 C20 80.2(3) . .
C23 Cr2 C20 37.3(3) . .
C33 Cr2 C20 67.6(2) . .
C52 Cr2 C20 67.5(3) . .
C81 Cr2 C48 141.6(3) . .
C80 Cr2 C48 132.9(3) . .
C41 Cr2 C48 68.2(3) . .
C23 Cr2 C48 67.5(3) . .
C33 Cr2 C48 37.3(2) . .
C52 Cr2 C48 80.1(3) . .
C20 Cr2 C48 37.5(2) . .
C81 Cr2 P1 91.2(3) . .
C80 Cr2 P1 91.3(3) . .
C41 Cr2 P1 129.7(2) . .
C23 Cr2 P1 138.9(2) . .
C33 Cr2 P1 95.63(18) . .
C52 Cr2 P1 163.3(2) . .
C20 Cr2 P1 103.3(2) . .
C48 Cr2 P1 84.40(19) . .
Rh2 Cl1 Rh1 83.15(6) . .
C18 P1 C47 102.0(4) . .
C18 P1 C2 102.7(3) . .
C47 P1 C2 102.5(3) . .
C18 P1 Cr2 113.7(2) . .
C47 P1 Cr2 119.0(3) . .
C2 P1 Cr2 114.8(2) . .
Rh1 Cl2 Rh2 82.46(6) . .
C34 P2 C10 103.5(3) . .
C34 P2 C8 100.5(3) . .
C10 P2 C8 102.5(3) . .
C34 P2 Cr1 115.2(2) . .
C10 P2 Cr1 109.9(2) . .
C8 P2 Cr1 122.9(2) . .
C33 P3 C7 111.5(3) . .
C33 P3 C14 98.9(3) . .
C7 P3 C14 104.6(3) . .
C33 P3 Rh2 105.1(2) . .
C7 P3 Rh2 118.8(2) . .
C14 P3 Rh2 116.2(2) . .
C4 P4 C9 107.8(3) . .
C4 P4 C13 105.7(3) . .
C9 P4 C13 102.0(3) . .
C4 P4 Rh1 123.7(2) . .
C9 P4 Rh1 107.2(2) . .
C13 P4 Rh1 108.3(2) . .
C28 C2 P1 113.0(5) . .
C28 C2 H150 109.0 . .
P1 C2 H150 109.0 . .
C28 C2 H151 109.0 . .
P1 C2 H151 109.0 . .
H150 C2 H151 107.8 . .
C38 C4 C72 118.8(6) . .
C38 C4 P4 118.7(5) . .
C72 C4 P4 122.5(5) . .
O2 C5 Cr1 177.1(7) . .
C27 C6 C30 125.2(6) . .
C27 C6 Rh1 70.9(4) . .
C30 C6 Rh1 116.9(4) . .
C19 C7 C60 120.4(7) . .
C19 C7 P3 116.6(5) . .
C60 C7 P3 122.9(6) . .
C17 C8 C46 118.6(7) . .
C17 C8 P2 120.9(6) . .
C46 C8 P2 120.5(5) . .
C43 C9 C30 119.5(6) . .
C43 C9 P4 128.2(6) . .
C30 C9 P4 112.2(5) . .
C43 C9 Cr1 68.5(4) . .
C30 C9 Cr1 72.2(4) . .
P4 C9 Cr1 135.5(3) . .
C27 C10 P2 114.0(5) . .
C27 C10 H73 114(4) . .
P2 C10 H73 97(4) . .
C27 C10 H74 106(3) . .
P2 C10 H74 116(3) . .
H73 C10 H74 109(5) . .
C42 C11 C51 118.6(7) . .
C42 C11 C57 120.7(7) . .
C51 C11 C57 120.7(7) . .
C16 C12 C21 121.2(7) . .
C16 C12 Cr1 73.0(4) . .
C21 C12 Cr1 71.6(4) . .
C16 C12 H63 121(5) . .
C21 C12 H63 117(5) . .
Cr1 C12 H63 132(5) . .
C42 C13 C32 119.3(6) . .
C42 C13 P4 118.9(5) . .
C32 C13 P4 121.3(5) . .
C26 C14 C15 120.4(6) . .
C26 C14 P3 122.6(5) . .
C15 C14 P3 116.7(5) . .
C68 C15 C14 120.1(7) . .
C68 C15 H76 119.9 . .
C14 C15 H76 119.9 . .
C12 C16 C30 120.3(7) . .
C12 C16 Cr1 69.8(4) . .
C30 C16 Cr1 72.7(4) . .
C12 C16 H64 113(5) . .
C30 C16 H64 126(5) . .
Cr1 C16 H64 136(5) . .
C8 C17 C59 119.8(7) . .
C8 C17 H77 120.1 . .
C59 C17 H77 120.1 . .
C73 C18 C55 118.0(7) . .
C73 C18 P1 118.9(6) . .
C55 C18 P1 122.3(6) . .
C7 C19 C50 121.7(7) . .
C7 C19 H78 119.2 . .
C50 C19 H78 119.2 . .
C23 C20 C48 120.1(7) . .
C23 C20 Cr2 70.0(4) . .
C48 C20 Cr2 72.5(4) . .
C23 C20 H65 129(4) . .
C48 C20 H65 111(4) . .
Cr2 C20 H65 127(4) . .
C12 C21 C43 119.2(7) . .
C12 C21 Cr1 70.9(4) . .
C43 C21 Cr1 70.0(4) . .
C12 C21 H66 121(4) . .
C43 C21 H66 119(4) . .
Cr1 C21 H66 126(4) . .
C28 C22 H79 109.5 . .
C28 C22 H80 109.5 . .
H79 C22 H80 109.5 . .
C28 C22 H81 109.5 . .
H79 C22 H81 109.5 . .
H80 C22 H81 109.5 . .
C20 C23 C52 121.7(7) . .
C20 C23 Cr2 72.7(4) . .
C52 C23 Cr2 72.2(4) . .
C20 C23 H67 113(4) . .
C52 C23 H67 124(4) . .
Cr2 C23 H67 119(3) . .
C28 C24 C48 122.5(6) . .
C28 C24 Rh2 71.6(4) . .
C48 C24 Rh2 112.5(5) . .
C38 C25 C40 119.0(7) . .
C38 C25 C63 121.3(7) . .
C40 C25 C63 119.7(7) . .
C14 C26 C39 119.8(6) . .
C14 C26 H82 120.1 . .
C39 C26 H82 120.1 . .
C6 C27 C31 119.7(6) . .
C6 C27 C10 123.8(6) . .
C31 C27 C10 110.0(6) . .
C6 C27 Rh1 70.8(4) . .
C31 C27 Rh1 112.2(4) . .
C10 C27 Rh1 113.4(4) . .
C24 C28 C22 116.8(7) . .
C24 C28 C2 123.8(6) . .
C22 C28 C2 112.3(6) . .
C24 C28 Rh2 69.1(4) . .
C22 C28 Rh2 112.4(5) . .
C2 C28 Rh2 114.9(5) . .
C40 C29 C72 118.4(7) . .
C40 C29 C77 120.2(8) . .
C72 C29 C77 121.4(8) . .
C16 C30 C9 119.1(6) . .
C16 C30 C6 121.1(6) . .
C9 C30 C6 119.7(6) . .
C16 C30 Cr1 70.6(4) . .
C9 C30 Cr1 70.4(4) . .
C6 C30 Cr1 131.6(5) . .
C27 C31 H147 109.5 . .
C27 C31 H148 109.5 . .
H147 C31 H148 109.5 . .
C27 C31 H149 109.5 . .
H147 C31 H149 109.5 . .
H148 C31 H149 109.5 . .
C35 C32 C13 121.0(7) . .
C35 C32 H83 119.5 . .
C13 C32 H83 119.5 . .
C48 C33 C41 119.6(7) . .
C48 C33 P3 112.2(5) . .
C41 C33 P3 126.4(6) . .
C48 C33 Cr2 73.3(4) . .
C41 C33 Cr2 69.0(4) . .
P3 C33 Cr2 143.2(3) . .
C76 C34 C75 120.3(7) . .
C76 C34 P2 116.2(5) . .
C75 C34 P2 123.2(5) . .
C51 C35 C32 118.4(7) . .
C51 C35 C71 120.4(7) . .
C32 C35 C71 121.2(7) . .
C39 C36 C68 121.5(6) . .
C39 C36 H84 119.2 . .
C68 C36 H84 119.2 . .
C47 C37 C67 120.6(9) . .
C47 C37 H85 119.7 . .
C67 C37 H85 119.7 . .
C25 C38 C4 121.4(6) . .
C25 C38 H86 119.3 . .
C4 C38 H86 119.3 . .
C36 C39 C26 118.9(7) . .
C36 C39 C78 122.1(7) . .
C26 C39 C78 119.0(7) . .
C29 C40 C25 121.6(7) . .
C29 C40 H87 119.2 . .
C25 C40 H87 119.2 . .
C52 C41 C33 121.3(8) . .
C52 C41 Cr2 73.3(4) . .
C33 C41 Cr2 72.5(4) . .
C52 C41 H68 130(7) . .
C33 C41 H68 107(7) . .
Cr2 C41 H68 114(7) . .
C13 C42 C11 121.6(7) . .
C13 C42 H88 119.2 . .
C11 C42 H88 119.2 . .
C21 C43 C9 120.6(7) . .
C21 C43 Cr1 72.5(4) . .
C9 C43 Cr1 73.6(4) . .
C21 C43 H152 119.7 . .
C9 C43 H152 119.7 . .
Cr1 C43 H152 126.1 . .
O1 C44 Cr1 176.8(7) . .
C62 C45 C75 120.9(8) . .
C62 C45 H90 119.5 . .
C75 C45 H90 119.5 . .
C8 C46 C54 122.7(7) . .
C8 C46 H91 118.7 . .
C54 C46 H91 118.7 . .
C65 C47 C37 118.5(8) . .
C65 C47 P1 121.0(7) . .
C37 C47 P1 120.5(6) . .
C33 C48 C20 118.4(7) . .
C33 C48 C24 121.4(6) . .
C20 C48 C24 120.1(7) . .
C33 C48 Cr2 69.5(4) . .
C20 C48 Cr2 70.0(4) . .
C24 C48 Cr2 133.4(5) . .
C68 C49 H92 109.5 . .
C68 C49 H93 109.5 . .
H92 C49 H93 109.5 . .
C68 C49 H94 109.5 . .
H92 C49 H94 109.5 . .
H93 C49 H94 109.5 . .
C53 C50 C19 116.6(7) . .
C53 C50 C69 122.3(7) . .
C19 C50 C69 121.0(7) . .
C35 C51 C11 121.0(7) . .
C35 C51 H95 119.5 . .
C11 C51 H95 119.5 . .
C41 C52 C23 118.7(7) . .
C41 C52 Cr2 69.4(4) . .
C23 C52 Cr2 70.4(4) . .
C41 C52 H70 121(4) . .
C23 C52 H70 120(4) . .
Cr2 C52 H70 125(4) . .
C58 C53 C50 123.4(7) . .
C58 C53 H96 118.3 . .
C50 C53 H96 118.3 . .
C46 C54 C70 117.9(7) . .
C46 C54 H97 121.1 . .
C70 C54 H97 121.1 . .
C66 C55 C18 118.5(8) . .
C66 C55 H98 120.7 . .
C18 C55 H98 120.7 . .
C67 C56 C79 120.3(9) . .
C67 C56 H99 119.8 . .
C79 C56 H99 119.8 . .
C11 C57 H100 109.5 . .
C11 C57 H101 109.5 . .
H100 C57 H101 109.5 . .
C11 C57 H102 109.5 . .
H100 C57 H102 109.5 . .
H101 C57 H102 109.5 . .
C53 C58 C60 117.6(8) . .
C53 C58 C82 122.3(8) . .
C60 C58 C82 120.1(8) . .
C70 C59 C17 120.5(8) . .
C70 C59 H103 119.7 . .
C17 C59 H103 119.7 . .
C7 C60 C58 120.2(7) . .
C7 C60 H104 119.9 . .
C58 C60 H104 119.9 . .
C62 C61 C76 120.6(8) . .
C62 C61 H105 119.7 . .
C76 C61 H105 119.7 . .
C61 C62 C45 119.7(7) . .
C61 C62 H106 120.1 . .
C45 C62 H106 120.1 . .
C25 C63 H107 109.5 . .
C25 C63 H108 109.5 . .
H107 C63 H108 109.5 . .
C25 C63 H109 109.5 . .
H107 C63 H109 109.5 . .
H108 C63 H109 109.5 . .
C66 C64 C74 120.1(9) . .
C66 C64 H110 119.9 . .
C74 C64 H110 119.9 . .
C47 C65 C79 120.3(10) . .
C47 C65 H111 119.9 . .
C79 C65 H111 119.9 . .
C64 C66 C55 121.4(10) . .
C64 C66 H112 119.3 . .
C55 C66 H112 119.3 . .
C56 C67 C37 120.9(10) . .
C56 C67 H113 119.5 . .
C37 C67 H113 119.5 . .
C15 C68 C36 119.2(6) . .
C15 C68 C49 120.4(7) . .
C36 C68 C49 120.4(6) . .
C50 C69 H114 109.5 . .
C50 C69 H115 109.5 . .
H114 C69 H115 109.5 . .
C50 C69 H116 109.5 . .
H114 C69 H116 109.5 . .
H115 C69 H116 109.5 . .
C59 C70 C54 120.4(8) . .
C59 C70 H117 119.8 . .
C54 C70 H117 119.8 . .
C35 C71 H118 109.5 . .
C35 C71 H119 109.5 . .
H118 C71 H119 109.5 . .
C35 C71 H120 109.5 . .
H118 C71 H120 109.5 . .
H119 C71 H120 109.5 . .
C29 C72 C4 120.8(7) . .
C29 C72 H121 119.6 . .
C4 C72 H121 119.6 . .
C74 C73 C18 121.4(9) . .
C74 C73 H122 119.3 . .
C18 C73 H122 119.3 . .
C64 C74 C73 120.4(9) . .
C64 C74 H123 119.8 . .
C73 C74 H123 119.8 . .
C34 C75 C45 119.5(7) . .
C34 C75 H124 120.3 . .
C45 C75 H124 120.3 . .
C34 C76 C61 118.8(8) . .
C34 C76 H125 120.6 . .
C61 C76 H125 120.6 . .
C29 C77 H126 109.5 . .
C29 C77 H127 109.5 . .
H126 C77 H127 109.5 . .
C29 C77 H128 109.5 . .
H126 C77 H128 109.5 . .
H127 C77 H128 109.5 . .
C39 C78 H129 109.5 . .
C39 C78 H130 109.5 . .
H129 C78 H130 109.5 . .
C39 C78 H131 109.5 . .
H129 C78 H131 109.5 . .
H130 C78 H131 109.5 . .
C56 C79 C65 119.2(10) . .
C56 C79 H132 120.4 . .
C65 C79 H132 120.4 . .
O3 C80 Cr2 179.4(8) . .
O4 C81 Cr2 177.2(8) . .
C58 C82 H135 109.5 . .
C58 C82 H136 109.5 . .
H135 C82 H136 109.5 . .
C58 C82 H137 109.5 . .
H135 C82 H137 109.5 . .
H136 C82 H137 109.5 . .
Cl4 C83 Cl3 111.2(5) . .
Cl4 C83 H138 109.4 . .
Cl3 C83 H138 109.4 . .
Cl4 C83 H139 109.4 . .
Cl3 C83 H139 109.4 . .
H138 C83 H139 108.0 . .
C84 C85 C85 108.2(19) . 3_546
C84 C85 H140 110.0 . .
C85 C85 H140 110.0 3_546 .
C84 C85 H141 110.0 . .
C85 C85 H141 110.1 3_546 .
H140 C85 H141 108.4 . .
C86 C84 C85 110.7(17) . .
C86 C84 H142 109.5 . .
C85 C84 H142 109.5 . .
C86 C84 H143 109.5 . .
C85 C84 H143 109.5 . .
H142 C84 H143 108.1 . .
C84 C86 H144 109.5 . .
C84 C86 H145 109.5 . .
H144 C86 H145 109.5 . .
C84 C86 H146 109.5 . .
H144 C86 H146 109.5 . .
H145 C86 H146 109.5 . .

loop_
_geom_bond_atom_site_label_1
_geom_bond_atom_site_label_2
_geom_bond_distance
_geom_bond_site_symmetry_2
Rh2 C24 2.124(7) .
Rh2 C28 2.157(6) .
Rh2 P3 2.184(2) .
Rh2 Cl1 2.3734(19) .
Rh2 Cl2 2.4685(19) .
Rh2 Rh1 3.1979(13) .
Rh1 C6 2.126(6) .
Rh1 C27 2.128(6) .
Rh1 P4 2.1902(19) .
Rh1 Cl2 2.3825(18) .
Rh1 Cl1 2.4450(19) .
Cr1 C44 1.811(8) .
Cr1 C5 1.847(8) .
Cr1 C43 2.151(7) .
Cr1 C12 2.174(7) .
Cr1 C21 2.183(7) .
Cr1 C16 2.215(7) .
Cr1 C9 2.218(6) .
Cr1 C30 2.241(6) .
Cr1 P2 2.289(2) .
Cr2 C81 1.837(9) .
Cr2 C80 1.837(8) .
Cr2 C41 2.148(8) .
Cr2 C23 2.175(7) .
Cr2 C33 2.194(7) .
Cr2 C52 2.198(7) .
Cr2 C20 2.210(7) .
Cr2 C48 2.243(7) .
Cr2 P1 2.292(2) .
P1 C18 1.816(7) .
P1 C47 1.821(8) .
P1 C2 1.848(7) .
P2 C34 1.837(7) .
P2 C10 1.842(7) .
P2 C8 1.845(7) .
P3 C33 1.816(7) .
P3 C7 1.825(7) .
P3 C14 1.834(7) .
P4 C4 1.808(7) .
P4 C9 1.808(7) .
P4 C13 1.822(6) .
O1 C44 1.195(8) .
C2 C28 1.538(10) .
C2 H150 0.9900 .
C2 H151 0.9900 .
C4 C38 1.387(9) .
C4 C72 1.399(10) .
C5 O2 1.149(9) .
C6 C27 1.397(9) .
C6 C30 1.478(9) .
C7 C19 1.361(10) .
C7 C60 1.386(10) .
C8 C17 1.367(10) .
C8 C46 1.374(10) .
C9 C43 1.422(9) .
C9 C30 1.428(9) .
C10 C27 1.536(10) .
C10 H73 0.84(6) .
C10 H74 1.10(6) .
C11 C42 1.375(10) .
C11 C51 1.413(10) .
C11 C57 1.532(10) .
C12 C16 1.400(10) .
C12 C21 1.403(11) .
C12 H63 0.97(8) .
C13 C42 1.361(9) .
C13 C32 1.403(9) .
C14 C26 1.371(9) .
C14 C15 1.387(10) .
C15 C68 1.380(9) .
C15 H76 0.9500 .
C16 C30 1.403(9) .
C16 H64 0.81(7) .
C17 C59 1.391(11) .
C17 H77 0.9500 .
C18 C73 1.393(11) .
C18 C55 1.422(11) .
C19 C50 1.409(10) .
C19 H78 0.9500 .
C20 C23 1.402(10) .
C20 C48 1.433(9) .
C20 H65 1.03(7) .
C21 C43 1.395(10) .
C21 H66 0.95(7) .
C22 C28 1.499(9) .
C22 H79 0.9800 .
C22 H80 0.9800 .
C22 H81 0.9800 .
C23 C52 1.402(11) .
C23 H67 0.91(6) .
C24 C28 1.439(9) .
C24 C48 1.492(10) .
C25 C38 1.370(10) .
C25 C40 1.390(11) .
C25 C63 1.515(11) .
C26 C39 1.414(10) .
C26 H82 0.9500 .
C27 C31 1.513(9) .
C29 C40 1.385(12) .
C29 C72 1.391(11) .
C29 C77 1.533(12) .
C31 H147 0.9800 .
C31 H148 0.9800 .
C31 H149 0.9800 .
C32 C35 1.386(10) .
C32 H83 0.9500 .
C33 C48 1.418(10) .
C33 C41 1.432(10) .
C34 C76 1.382(10) .
C34 C75 1.393(10) .
C35 C51 1.381(11) .
C35 C71 1.501(11) .
C36 C39 1.363(10) .
C36 C68 1.390(10) .
C36 H84 0.9500 .
C37 C47 1.379(11) .
C37 C67 1.385(12) .
C37 H85 0.9500 .
C38 H86 0.9500 .
C39 C78 1.516(10) .
C40 H87 0.9500 .
C41 C52 1.393(10) .
C41 H68 0.89(10) .
C42 H88 0.9500 .
C43 H152 0.9500 .
C45 C62 1.376(12) .
C45 C75 1.399(10) .
C45 H90 0.9500 .
C46 C54 1.380(10) .
C46 H91 0.9500 .
C47 C65 1.374(12) .
C49 C68 1.516(10) .
C49 H92 0.9800 .
C49 H93 0.9800 .
C49 H94 0.9800 .
C50 C53 1.404(11) .
C50 C69 1.521(11) .
C51 H95 0.9500 .
C52 H70 0.96(7) .
C53 C58 1.368(12) .
C53 H96 0.9500 .
C54 C70 1.380(11) .
C54 H97 0.9500 .
C55 C66 1.404(11) .
C55 H98 0.9500 .
C56 C67 1.348(15) .
C56 C79 1.363(16) .
C56 H99 0.9500 .
C57 H100 0.9800 .
C57 H101 0.9800 .
C57 H102 0.9800 .
C58 C60 1.422(11) .
C58 C82 1.497(12) .
C59 C70 1.370(12) .
C59 H103 0.9500 .
C60 H104 0.9500 .
C61 C62 1.368(12) .
C61 C76 1.428(11) .
C61 H105 0.9500 .
C62 H106 0.9500 .
C63 H107 0.9800 .
C63 H108 0.9800 .
C63 H109 0.9800 .
C64 C66 1.363(14) .
C64 C74 1.365(14) .
C64 H110 0.9500 .
C65 C79 1.422(13) .
C65 H111 0.9500 .
C66 H112 0.9500 .
C67 H113 0.9500 .
C69 H114 0.9800 .
C69 H115 0.9800 .
C69 H116 0.9800 .
C70 H117 0.9500 .
C71 H118 0.9800 .
C71 H119 0.9800 .
C71 H120 0.9800 .
C72 H121 0.9500 .
C73 C74 1.376(11) .
C73 H122 0.9500 .
C74 H123 0.9500 .
C75 H124 0.9500 .
C76 H125 0.9500 .
C77 H126 0.9800 .
C77 H127 0.9800 .
C77 H128 0.9800 .
C78 H129 0.9800 .
C78 H130 0.9800 .
C78 H131 0.9800 .
C79 H132 0.9500 .
O3 C80 1.170(9) .
O4 C81 1.145(9) .
Cl3 C83 1.773(10) .
Cl4 C83 1.767(9) .
C82 H135 0.9800 .
C82 H136 0.9800 .
C82 H137 0.9800 .
C83 H138 0.9900 .
C83 H139 0.9900 .
C85 C84 1.51(2) .
C85 C85 1.71(3) 3_546
C85 H140 0.9900 .
C85 H141 0.9900 .
C84 C86 1.50(2) .
C84 H142 0.9900 .
C84 H143 0.9900 .
C86 H144 0.9800 .
C86 H145 0.9800 .
C86 H146 0.9800 .

loop_
_geom_torsion_atom_site_label_1
_geom_torsion_atom_site_label_2
_geom_torsion_atom_site_label_3
_geom_torsion_atom_site_label_4
_geom_torsion
_geom_torsion_site_symmetry_1
C18 P1 C2 C28 174.2(5) .
C47 P1 C2 C28 68.7(6) .
Cr2 P1 C2 C28 -61.8(5) .
C9 P4 C4 C38 114.0(6) .
C13 P4 C4 C38 -137.4(5) .
Rh1 P4 C4 C38 -11.9(7) .
C9 P4 C4 C72 -65.3(7) .
C13 P4 C4 C72 43.3(7) .
Rh1 P4 C4 C72 168.7(5) .
C33 P3 C7 C19 153.9(5) .
C14 P3 C7 C19 -100.1(6) .
Rh2 P3 C7 C19 31.5(6) .
C33 P3 C7 C60 -25.8(7) .
C14 P3 C7 C60 80.2(7) .
Rh2 P3 C7 C60 -148.2(5) .
C34 P2 C8 C17 124.2(6) .
C10 P2 C8 C17 -129.2(6) .
Cr1 P2 C8 C17 -5.2(7) .
C34 P2 C8 C46 -56.4(7) .
C10 P2 C8 C46 50.2(7) .
Cr1 P2 C8 C46 174.2(5) .
C4 P4 C9 C43 49.3(7) .
C13 P4 C9 C43 -61.8(6) .
Rh1 P4 C9 C43 -175.5(5) .
C4 P4 C9 C30 -135.3(5) .
C13 P4 C9 C30 113.7(5) .
Rh1 P4 C9 C30 0.0(5) .
C4 P4 C9 Cr1 -48.4(6) .
C13 P4 C9 Cr1 -159.5(5) .
Rh1 P4 C9 Cr1 86.8(5) .
C34 P2 C10 C27 171.2(5) .
C8 P2 C10 C27 67.0(5) .
Cr1 P2 C10 C27 -65.2(5) .
C4 P4 C13 C42 -149.5(6) .
C9 P4 C13 C42 -36.8(6) .
Rh1 P4 C13 C42 76.0(6) .
C4 P4 C13 C32 38.3(6) .
C9 P4 C13 C32 150.9(6) .
Rh1 P4 C13 C32 -96.2(6) .
C33 P3 C14 C26 100.4(6) .
C7 P3 C14 C26 -14.7(6) .
Rh2 P3 C14 C26 -147.8(5) .
C33 P3 C14 C15 -73.7(6) .
C7 P3 C14 C15 171.2(5) .
Rh2 P3 C14 C15 38.1(6) .
C26 C14 C15 C68 -2.8(10) .
P3 C14 C15 C68 171.5(5) .
C21 C12 C16 C30 0.7(11) .
Cr1 C12 C16 C30 -54.4(6) .
C21 C12 C16 Cr1 55.1(6) .
C46 C8 C17 C59 0.6(12) .
P2 C8 C17 C59 -180.0(7) .
C47 P1 C18 C73 -56.1(7) .
C2 P1 C18 C73 -162.0(6) .
Cr2 P1 C18 C73 73.3(7) .
C47 P1 C18 C55 134.1(6) .
C2 P1 C18 C55 28.3(7) .
Cr2 P1 C18 C55 -96.5(6) .
C60 C7 C19 C50 1.6(11) .
P3 C7 C19 C50 -178.2(5) .
C16 C12 C21 C43 -3.3(11) .
Cr1 C12 C21 C43 52.5(6) .
C16 C12 C21 Cr1 -55.8(6) .
C48 C20 C23 C52 0.9(11) .
Cr2 C20 C23 C52 55.4(6) .
C48 C20 C23 Cr2 -54.4(6) .
C15 C14 C26 C39 2.3(10) .
P3 C14 C26 C39 -171.6(5) .
C30 C6 C27 C31 144.8(7) .
Rh1 C6 C27 C31 -105.2(6) .
C30 C6 C27 C10 -4.2(10) .
Rh1 C6 C27 C10 105.9(6) .
C30 C6 C27 Rh1 -110.0(6) .
P2 C10 C27 C6 45.9(8) .
P2 C10 C27 C31 -105.6(6) .
P2 C10 C27 Rh1 127.8(4) .
C48 C24 C28 C22 149.3(6) .
Rh2 C24 C28 C22 -105.3(6) .
C48 C24 C28 C2 1.2(10) .
Rh2 C24 C28 C2 106.6(6) .
C48 C24 C28 Rh2 -105.4(6) .
P1 C2 C28 C24 43.7(8) .
P1 C2 C28 C22 -105.6(6) .
P1 C2 C28 Rh2 124.4(4) .
C12 C16 C30 C9 0.0(10) .
Cr1 C16 C30 C9 -53.0(5) .
C12 C16 C30 C6 -179.3(6) .
Cr1 C16 C30 C6 127.6(6) .
C12 C16 C30 Cr1 53.1(6) .
C43 C9 C30 C16 1.7(9) .
P4 C9 C30 C16 -174.2(5) .
Cr1 C9 C30 C16 53.1(6) .
C43 C9 C30 C6 -178.9(6) .
P4 C9 C30 C6 5.2(8) .
Cr1 C9 C30 C6 -127.5(6) .
C43 C9 C30 Cr1 -51.4(5) .
P4 C9 C30 Cr1 132.7(4) .
C27 C6 C30 C16 -104.2(8) .
Rh1 C6 C30 C16 171.0(5) .
C27 C6 C30 C9 76.4(9) .
Rh1 C6 C30 C9 -8.4(8) .
C27 C6 C30 Cr1 -13.2(10) .
Rh1 C6 C30 Cr1 -98.0(6) .
C42 C13 C32 C35 2.7(10) .
P4 C13 C32 C35 174.9(5) .
C7 P3 C33 C48 -128.3(5) .
C14 P3 C33 C48 122.0(5) .
Rh2 P3 C33 C48 1.7(5) .
C7 P3 C33 C41 67.2(7) .
C14 P3 C33 C41 -42.4(7) .
Rh2 P3 C33 C41 -162.8(5) .
C7 P3 C33 Cr2 -36.8(7) .
C14 P3 C33 Cr2 -146.5(6) .
Rh2 P3 C33 Cr2 93.1(6) .
C10 P2 C34 C76 -168.4(6) .
C8 P2 C34 C76 -62.7(6) .
Cr1 P2 C34 C76 71.6(6) .
C10 P2 C34 C75 17.2(7) .
C8 P2 C34 C75 122.9(6) .
Cr1 P2 C34 C75 -102.8(6) .
C13 C32 C35 C51 -0.5(11) .
C13 C32 C35 C71 178.6(7) .
C40 C25 C38 C4 -2.5(11) .
C63 C25 C38 C4 179.9(7) .
C72 C4 C38 C25 3.2(10) .
P4 C4 C38 C25 -176.2(5) .
C68 C36 C39 C26 0.9(11) .
C68 C36 C39 C78 -178.9(7) .
C14 C26 C39 C36 -1.3(10) .
C14 C26 C39 C78 178.5(7) .
C72 C29 C40 C25 0.6(13) .
C77 C29 C40 C25 -177.5(8) .
C38 C25 C40 C29 0.6(12) .
C63 C25 C40 C29 178.2(7) .
C48 C33 C41 C52 -1.9(10) .
P3 C33 C41 C52 161.6(6) .
Cr2 C33 C41 C52 -56.9(6) .
C48 C33 C41 Cr2 55.1(6) .
P3 C33 C41 Cr2 -141.5(5) .
C32 C13 C42 C11 -2.3(11) .
P4 C13 C42 C11 -174.7(5) .
C51 C11 C42 C13 -0.2(11) .
C57 C11 C42 C13 178.6(7) .
C12 C21 C43 C9 5.0(10) .
Cr1 C21 C43 C9 57.9(6) .
C12 C21 C43 Cr1 -52.9(6) .
C30 C9 C43 C21 -4.3(9) .
P4 C9 C43 C21 170.8(5) .
Cr1 C9 C43 C21 -57.4(6) .
C30 C9 C43 Cr1 53.1(5) .
P4 C9 C43 Cr1 -131.7(5) .
C17 C8 C46 C54 2.3(12) .
P2 C8 C46 C54 -177.1(6) .
C67 C37 C47 C65 -1.6(13) .
C67 C37 C47 P1 177.5(7) .
C18 P1 C47 C65 -41.2(8) .
C2 P1 C47 C65 64.8(8) .
Cr2 P1 C47 C65 -167.2(7) .
C18 P1 C47 C37 139.7(7) .
C2 P1 C47 C37 -114.2(7) .
Cr2 P1 C47 C37 13.7(8) .
C41 C33 C48 C20 -1.3(9) .
P3 C33 C48 C20 -166.9(5) .
Cr2 C33 C48 C20 51.8(5) .
C41 C33 C48 C24 177.8(6) .
P3 C33 C48 C24 12.1(8) .
Cr2 C33 C48 C24 -129.2(6) .
C41 C33 C48 Cr2 -53.1(6) .
P3 C33 C48 Cr2 141.3(4) .
C23 C20 C48 C33 1.7(10) .
Cr2 C20 C48 C33 -51.6(5) .
C23 C20 C48 C24 -177.3(6) .
Cr2 C20 C48 C24 129.4(6) .
C23 C20 C48 Cr2 53.3(6) .
C28 C24 C48 C33 61.3(9) .
Rh2 C24 C48 C33 -20.6(8) .
C28 C24 C48 C20 -119.7(7) .
Rh2 C24 C48 C20 158.4(5) .
C28 C24 C48 Cr2 -29.5(10) .
Rh2 C24 C48 Cr2 -111.3(6) .
C7 C19 C50 C53 -1.2(11) .
C7 C19 C50 C69 177.5(8) .
C32 C35 C51 C11 -2.1(11) .
C71 C35 C51 C11 178.8(7) .
C42 C11 C51 C35 2.5(11) .
C57 C11 C51 C35 -176.3(7) .
C33 C41 C52 C23 4.5(11) .
Cr2 C41 C52 C23 -52.1(6) .
C33 C41 C52 Cr2 56.6(6) .
C20 C23 C52 C41 -4.0(11) .
Cr2 C23 C52 C41 51.6(6) .
C20 C23 C52 Cr2 -55.6(6) .
C19 C50 C53 C58 0.2(12) .
C69 C50 C53 C58 -178.4(8) .
C8 C46 C54 C70 -2.6(12) .
C73 C18 C55 C66 -1.6(11) .
P1 C18 C55 C66 168.3(6) .
C50 C53 C58 C60 0.3(12) .
C50 C53 C58 C82 179.7(8) .
C8 C17 C59 C70 -3.1(14) .
C19 C7 C60 C58 -1.0(11) .
P3 C7 C60 C58 178.7(6) .
C53 C58 C60 C7 0.1(12) .
C82 C58 C60 C7 -179.3(8) .
C76 C61 C62 C45 -4.2(14) .
C75 C45 C62 C61 3.4(14) .
C37 C47 C65 C79 -0.2(15) .
P1 C47 C65 C79 -179.2(9) .
C74 C64 C66 C55 0.5(13) .
C18 C55 C66 C64 1.3(12) .
C79 C56 C67 C37 -4.9(17) .
C47 C37 C67 C56 4.2(15) .
C14 C15 C68 C36 2.3(10) .
C14 C15 C68 C49 -176.4(6) .
C39 C36 C68 C15 -1.4(11) .
C39 C36 C68 C49 177.4(7) .
C17 C59 C70 C54 2.7(14) .
C46 C54 C70 C59 0.1(13) .
C40 C29 C72 C4 0.2(12) .
C77 C29 C72 C4 178.2(8) .
C38 C4 C72 C29 -2.0(11) .
P4 C4 C72 C29 177.3(6) .
C55 C18 C73 C74 0.2(12) .
P1 C18 C73 C74 -170.0(7) .
C66 C64 C74 C73 -2.0(14) .
C18 C73 C74 C64 1.7(13) .
C76 C34 C75 C45 1.2(12) .
P2 C34 C75 C45 175.4(6) .
C62 C45 C75 C34 -1.9(13) .
C75 C34 C76 C61 -2.0(12) .
P2 C34 C76 C61 -176.6(6) .
C62 C61 C76 C34 3.5(13) .
C67 C56 C79 C65 3.1(18) .
C47 C65 C79 C56 -0.5(18) .
C85 C85 C84 C86 -179.5(15) 3_546
